data_7058309
loop_
_publ_author_name
'Kumar, Udit'
'Jose, Shilpa'
'Divya, Dhanaraj'
'Vidhyapriya, Pitchavel'
'Sakthivel, Natarajan'
'Manimaran, Bala.'

_publ_section_title
;
 Self-assembly of manganese(i) based thiolato bridged dinuclear
 metallacycles: synthesis, characterization, cytotoxicity evaluation and
 CO-releasing studies
;
_journal_issue 19
_journal_name_full 'New Journal of Chemistry'
_journal_page_first 7520
_journal_paper_doi 10.1039/C8NJ06271D
_journal_volume 43
_journal_year 2019
_chemical_formula_moiety 'C36 H22 Mn2 N2 O10 S2'
_chemical_formula_sum 'C36 H22 Mn2 N2 O10 S2'
_chemical_formula_weight 816.56
_space_group_crystal_system monoclinic
_space_group_IT_number 14
_space_group_name_Hall '-P 2yn'
_space_group_name_H-M_alt 'P 1 21/n 1'
_symmetry_space_group_name_Hall '-P 2yn'
_symmetry_space_group_name_H-M 'P 1 21/n 1'
_atom_sites_solution_hydrogens geom
_atom_sites_solution_primary direct
_atom_sites_solution_secondary difmap
_audit_creation_date 2018-08-15
_audit_creation_method
;
Olex2 1.2
(compiled 2013.11.15 svn.r2834 for OlexSys, GUI svn.r4720)
;
_audit_update_record
;
2018-12-07 deposited with the CCDC.    2019-04-17 downloaded from the CCDC.
;
_cell_angle_alpha 90.00
_cell_angle_beta 98.723(4)
_cell_angle_gamma 90.00
_cell_formula_units_Z 4
_cell_length_a 11.2873(5)
_cell_length_b 18.2654(9)
_cell_length_c 17.1259(6)
_cell_measurement_reflns_used 8538
_cell_measurement_temperature 293(2)
_cell_measurement_theta_max 29.1830
_cell_measurement_theta_min 3.7838
_cell_volume 3490.0(3)
_computing_cell_refinement
;
CrysAlisPro, Agilent Technologies,
Version 1.171.36.21 (release 14-08-2012 CrysAlis171 .NET)
(compiled Sep 14 2012,17:21:16)
;
_computing_data_collection
;
CrysAlisPro, Agilent Technologies,
Version 1.171.36.21 (release 14-08-2012 CrysAlis171 .NET)
(compiled Sep 14 2012,17:21:16)
;
_computing_data_reduction
;
CrysAlisPro, Agilent Technologies,
Version 1.171.36.21 (release 14-08-2012 CrysAlis171 .NET)
(compiled Sep 14 2012,17:21:16)
;
_computing_molecular_graphics 'Olex2 (Dolomanov et al., 2009)'
_computing_publication_material 'Olex2 (Dolomanov et al., 2009)'
_computing_structure_refinement 'ShelXL (Sheldrick, 2008)'
_computing_structure_solution 'ShelXS (Sheldrick, 2008)'
_diffrn_ambient_temperature 293(2)
_diffrn_detector_area_resol_mean 15.9821
_diffrn_measured_fraction_theta_full 0.989
_diffrn_measured_fraction_theta_max 0.879
_diffrn_measurement_device_type 'Xcalibur, Eos'
_diffrn_measurement_method '\w scans'
_diffrn_orient_matrix_UB_11 -0.0173050000
_diffrn_orient_matrix_UB_12 0.0372961000
_diffrn_orient_matrix_UB_13 0.0005872000
_diffrn_orient_matrix_UB_21 0.0036634000
_diffrn_orient_matrix_UB_22 0.0028832000
_diffrn_orient_matrix_UB_23 -0.0408651000
_diffrn_orient_matrix_UB_31 -0.0610931000
_diffrn_orient_matrix_UB_32 -0.0103831000
_diffrn_orient_matrix_UB_33 -0.0091994000
_diffrn_radiation_monochromator graphite
_diffrn_radiation_type MoK\a
_diffrn_radiation_wavelength 0.71073
_diffrn_reflns_av_R_equivalents 0.0383
_diffrn_reflns_av_unetI/netI 0.0327
_diffrn_reflns_limit_h_max 15
_diffrn_reflns_limit_h_min -15
_diffrn_reflns_limit_k_max 24
_diffrn_reflns_limit_k_min -25
_diffrn_reflns_limit_l_max 23
_diffrn_reflns_limit_l_min -23
_diffrn_reflns_number 32839
_diffrn_reflns_theta_full 29.25
_diffrn_reflns_theta_max 29.25
_diffrn_reflns_theta_min 3.79
_diffrn_source 'Enhance (Mo) X-ray Source'
_exptl_absorpt_coefficient_mu 0.905
_exptl_absorpt_correction_T_max 1.00000
_exptl_absorpt_correction_T_min 0.82183
_exptl_absorpt_correction_type multi-scan
_exptl_absorpt_process_details
;
CrysAlisPro, Agilent Technologies,
Version 1.171.36.21 (release 14-08-2012 CrysAlis171 .NET)
(compiled Sep 14 2012,17:21:16)
Empirical absorption correction using spherical harmonics,
 implemented in SCALE3 ABSPACK scaling algorithm.
;
_exptl_crystal_colour red
_exptl_crystal_colour_primary red
_exptl_crystal_density_diffrn 1.554
_exptl_crystal_density_method 'not measured'
_exptl_crystal_description block
_exptl_crystal_F_000 1656
_exptl_crystal_size_max 0.75
_exptl_crystal_size_mid 0.38
_exptl_crystal_size_min 0.21
_refine_diff_density_max 0.353
_refine_diff_density_min -0.275
_refine_diff_density_rms 0.055
_refine_ls_extinction_method none
_refine_ls_goodness_of_fit_ref 1.012
_refine_ls_hydrogen_treatment constr
_refine_ls_matrix_type full
_refine_ls_number_parameters 469
_refine_ls_number_reflns 8350
_refine_ls_number_restraints 0
_refine_ls_restrained_S_all 1.012
_refine_ls_R_factor_all 0.0561
_refine_ls_R_factor_gt 0.0375
_refine_ls_shift/su_max 0.003
_refine_ls_shift/su_mean 0.000
_refine_ls_structure_factor_coef Fsqd
_refine_ls_weighting_details 'calc w=1/[\s^2^(Fo^2^)+(0.0532P)^2^+0.7688P] where P=(Fo^2^+2Fc^2^)/3'
_refine_ls_weighting_scheme calc
_refine_ls_wR_factor_gt 0.0916
_refine_ls_wR_factor_ref 0.1028
_reflns_number_gt 6430
_reflns_number_total 8350
_reflns_threshold_expression >2sigma(I)
_cod_data_source_file c8nj06271d2.cif
_cod_data_source_block 2
_cod_depositor_comments 'Adding full bibliography for 7058308--7058310.cif.'
_cod_original_cell_volume 3489.9(3)
_cod_database_code 7058309
_chemical_oxdiff_formula 'C12 H10 N2 O2 Mn2 S2'
_chemical_oxdiff_usercomment 'RED COLOUR BLOCK, 295K, 0.75 0.38 0.2'
_reflns_odcompleteness_completeness 99.47
_reflns_odcompleteness_iscentric 1
_reflns_odcompleteness_theta 26.32
_olex2_refinement_description
;
1. Fixed Uiso
 At 1.2 times of:
  All C(H) groups
2.a Aromatic/amide H refined with riding coordinates:
 C3(H3), C6(H6), C8(H8), C9(H9), C15(H15), C19(H19), C28(H28), C30(H30),
 C34(H34), C37(H37), C38(H38), C39(H39), C40(H40), C42(H42), C43(H43), C44(H44),
  C45(H45), C46(H46), C48(H48), C52(H52), C57(H57), C63(H63)
;

loop_
_space_group_symop_id
_space_group_symop_operation_xyz
1 'x, y, z'
2 '-x+1/2, y+1/2, -z+1/2'
3 '-x, -y, -z'
4 'x-1/2, -y-1/2, z-1/2'

loop_
_atom_site_label
_atom_site_type_symbol
_atom_site_fract_x
_atom_site_fract_y
_atom_site_fract_z
_atom_site_U_iso_or_equiv
_atom_site_adp_type
_atom_site_occupancy
_atom_site_symmetry_multiplicity
_atom_site_calc_flag
_atom_site_refinement_flags_posn
Mn1 Mn 0.58303(3) 0.062618(18) 0.145847(17) 0.04033(10) Uani 1 1 d .
Mn2 Mn 0.69181(3) 0.237863(17) 0.229958(16) 0.03514(9) Uani 1 1 d .
S3 S 0.51657(4) 0.16235(3) 0.21771(3) 0.03717(12) Uani 1 1 d .
S4 S 0.77032(5) 0.12895(3) 0.17809(3) 0.03842(12) Uani 1 1 d .
N1 N 0.61376(15) 0.01278(9) 0.25835(10) 0.0381(4) Uani 1 1 d .
N2 N 0.74646(14) 0.18723(9) 0.33993(9) 0.0354(4) Uani 1 1 d .
C3 C 0.72198(18) -0.01010(11) 0.29293(12) 0.0389(4) Uani 1 1 d .
H3 H 0.7867 -0.0043 0.2657 0.047 Uiso 1 1 calc R
O4 O 0.77356(13) -0.08702(9) 0.52285(9) 0.0506(4) Uani 1 1 d .
O5 O 0.57552(14) -0.09063(11) 0.52420(10) 0.0614(5) Uani 1 1 d .
C6 C 0.70327(18) 0.13178(11) 0.45879(11) 0.0373(4) Uani 1 1 d .
H6 H 0.6466 0.1191 0.4906 0.045 Uiso 1 1 calc R
O7 O 0.77433(14) 0.04414(9) 0.58792(9) 0.0494(4) Uani 1 1 d .
C8 C 0.66948(18) 0.16909(11) 0.38914(11) 0.0366(4) Uani 1 1 d .
H8 H 0.5894 0.1823 0.3756 0.044 Uiso 1 1 calc R
C9 C 0.52106(19) 0.00116(12) 0.29800(13) 0.0422(5) Uani 1 1 d .
H9 H 0.4451 0.0164 0.2750 0.051 Uiso 1 1 calc R
C10 C 0.64596(18) -0.05240(10) 0.40671(12) 0.0372(4) Uani 1 1 d .
C11 C 0.8656(2) 0.06810(12) 0.55103(12) 0.0432(5) Uani 1 1 d .
O12 O 0.96675(15) 0.05104(11) 0.57158(12) 0.0714(6) Uani 1 1 d .
O13 O 0.59401(18) 0.36885(10) 0.29640(12) 0.0693(5) Uani 1 1 d .
C14 C 0.82169(18) 0.11346(11) 0.48067(11) 0.0356(4) Uani 1 1 d .
C15 C 0.86210(19) 0.16956(13) 0.36302(12) 0.0443(5) Uani 1 1 d .
H15 H 0.9175 0.1823 0.3303 0.053 Uiso 1 1 calc R
C16 C 0.63202(19) 0.27373(12) 0.13434(13) 0.0446(5) Uani 1 1 d .
C17 C 0.4379(2) 0.02050(14) 0.12359(14) 0.0531(6) Uani 1 1 d .
O18 O 0.58973(17) 0.29659(11) 0.07493(10) 0.0680(5) Uani 1 1 d .
C19 C 0.74208(18) -0.04182(11) 0.36699(12) 0.0391(4) Uani 1 1 d .
H19 H 0.8189 -0.0558 0.3896 0.047 Uiso 1 1 calc R
C20 C 0.80379(19) -0.01491(14) 0.63886(13) 0.0478(5) Uani 1 1 d .
C21 C 0.8314(2) 0.28684(13) 0.23515(13) 0.0461(5) Uani 1 1 d .
O22 O 0.91854(17) 0.31886(11) 0.23813(12) 0.0715(5) Uani 1 1 d .
C23 C 0.38371(19) 0.20960(12) 0.17736(13) 0.0438(5) Uani 1 1 d .
C24 C 0.83439(19) 0.14169(13) 0.08982(12) 0.0436(5) Uani 1 1 d .
C25 C 0.65762(19) -0.07944(11) 0.48923(13) 0.0415(5) Uani 1 1 d .
C26 C 0.6480(2) -0.01552(15) 0.10357(14) 0.0557(6) Uani 1 1 d .
C27 C 0.5628(2) 0.10935(14) 0.05191(14) 0.0517(6) Uani 1 1 d .
C28 C 0.53300(19) -0.03185(11) 0.37014(13) 0.0426(5) Uani 1 1 d .
H28 H 0.4661 -0.0405 0.3945 0.051 Uiso 1 1 calc R
C29 C 0.6299(2) 0.31609(13) 0.27304(13) 0.0448(5) Uani 1 1 d .
C30 C 0.90255(19) 0.13386(12) 0.43211(12) 0.0432(5) Uani 1 1 d .
H30 H 0.9837 0.1235 0.4461 0.052 Uiso 1 1 calc R
O31 O 0.6863(2) -0.06582(12) 0.07706(13) 0.0831(6) Uani 1 1 d .
C32 C 0.79738(19) -0.08329(13) 0.60549(13) 0.0462(5) Uani 1 1 d .
O33 O 0.55178(18) 0.13881(12) -0.00754(10) 0.0736(6) Uani 1 1 d .
C34 C 0.8368(2) -0.00574(17) 0.71845(14) 0.0629(7) Uani 1 1 d .
H34 H 0.8411 0.0407 0.7409 0.076 Uiso 1 1 calc R
O35 O 0.34573(18) -0.00622(13) 0.10879(13) 0.0831(6) Uani 1 1 d .
C37 C 0.3433(2) 0.26514(14) 0.22128(18) 0.0613(7) Uani 1 1 d .
H37 H 0.3890 0.2795 0.2686 0.074 Uiso 1 1 calc R
C38 C 0.8480(2) 0.20888(16) 0.05609(14) 0.0586(6) Uani 1 1 d .
H38 H 0.8254 0.2510 0.0805 0.070 Uiso 1 1 calc R
C39 C 0.3154(2) 0.19029(15) 0.10707(14) 0.0565(6) Uani 1 1 d .
H39 H 0.3425 0.1544 0.0756 0.068 Uiso 1 1 calc R
C40 C 0.8233(2) -0.14424(15) 0.65157(16) 0.0595(6) Uani 1 1 d .
H40 H 0.8180 -0.1909 0.6295 0.071 Uiso 1 1 calc R
C42 C 0.2057(2) 0.2244(2) 0.08297(18) 0.0754(9) Uani 1 1 d .
H42 H 0.1590 0.2099 0.0361 0.090 Uiso 1 1 calc R
C43 C 0.1662(3) 0.27807(19) 0.1267(2) 0.0781(10) Uani 1 1 d .
H43 H 0.0926 0.3002 0.1100 0.094 Uiso 1 1 calc R
C44 C 0.2346(3) 0.29984(15) 0.1953(2) 0.0765(9) Uani 1 1 d .
H44 H 0.2086 0.3378 0.2248 0.092 Uiso 1 1 calc R
C45 C 0.8710(3) 0.08021(17) 0.05322(17) 0.0704(8) Uani 1 1 d .
H45 H 0.8653 0.0343 0.0759 0.084 Uiso 1 1 calc R
C46 C 0.8574(2) -0.13443(18) 0.73165(17) 0.0696(8) Uani 1 1 d .
H46 H 0.8767 -0.1751 0.7638 0.084 Uiso 1 1 calc R
C48 C 0.9272(3) 0.1538(2) -0.05042(17) 0.0830(10) Uani 1 1 d .
H48 H 0.9567 0.1579 -0.0981 0.100 Uiso 1 1 calc R
C52 C 0.8635(3) -0.06693(19) 0.76443(16) 0.0730(8) Uani 1 1 d .
H52 H 0.8860 -0.0619 0.8187 0.088 Uiso 1 1 calc R
C57 C 0.9164(3) 0.0868(2) -0.01729(19) 0.0871(10) Uani 1 1 d .
H57 H 0.9396 0.0451 -0.0422 0.105 Uiso 1 1 calc R
C63 C 0.8949(3) 0.21445(19) -0.01349(16) 0.0733(8) Uani 1 1 d .
H63 H 0.9043 0.2603 -0.0353 0.088 Uiso 1 1 calc R

loop_
_atom_site_aniso_label
_atom_site_aniso_U_11
_atom_site_aniso_U_22
_atom_site_aniso_U_33
_atom_site_aniso_U_23
_atom_site_aniso_U_13
_atom_site_aniso_U_12
Mn1 0.03813(18) 0.04570(19) 0.03545(16) -0.00701(13) 0.00007(13) -0.00052(14)
Mn2 0.03368(17) 0.03951(17) 0.03237(15) 0.00192(12) 0.00551(12) -0.00164(13)
S3 0.0322(3) 0.0412(3) 0.0370(2) -0.0003(2) 0.00175(19) 0.0006(2)
S4 0.0366(3) 0.0461(3) 0.0330(2) -0.0002(2) 0.00683(19) 0.0015(2)
N1 0.0348(9) 0.0361(9) 0.0428(9) -0.0048(7) 0.0044(7) 0.0002(7)
N2 0.0318(8) 0.0427(9) 0.0316(7) -0.0023(7) 0.0044(6) -0.0023(7)
C3 0.0311(10) 0.0399(11) 0.0464(11) -0.0036(9) 0.0077(8) 0.0007(9)
O4 0.0382(8) 0.0676(10) 0.0470(8) 0.0063(7) 0.0097(7) 0.0068(8)
O5 0.0397(9) 0.0859(13) 0.0601(10) 0.0162(9) 0.0121(8) -0.0082(9)
C6 0.0357(10) 0.0430(11) 0.0347(9) -0.0008(8) 0.0096(8) -0.0027(9)
O7 0.0456(9) 0.0569(9) 0.0472(8) 0.0164(7) 0.0116(7) 0.0079(7)
C8 0.0309(10) 0.0460(11) 0.0334(9) -0.0017(8) 0.0059(8) 0.0025(9)
C9 0.0321(11) 0.0432(11) 0.0505(12) -0.0011(9) 0.0042(9) 0.0001(9)
C10 0.0358(11) 0.0308(9) 0.0447(10) -0.0034(8) 0.0054(8) -0.0022(8)
C11 0.0393(12) 0.0460(12) 0.0425(11) 0.0036(9) 0.0001(9) -0.0057(10)
O12 0.0356(9) 0.0929(14) 0.0814(12) 0.0430(11) -0.0047(8) -0.0077(9)
O13 0.0752(13) 0.0525(10) 0.0871(13) -0.0173(9) 0.0345(11) -0.0029(9)
C14 0.0351(10) 0.0371(10) 0.0332(9) -0.0015(8) 0.0012(8) -0.0033(8)
C15 0.0317(11) 0.0609(14) 0.0410(10) 0.0073(10) 0.0072(8) -0.0055(10)
C16 0.0416(12) 0.0449(12) 0.0479(12) 0.0041(10) 0.0087(10) -0.0005(10)
C17 0.0512(14) 0.0589(14) 0.0467(12) -0.0088(11) -0.0002(11) -0.0022(12)
O18 0.0771(13) 0.0731(12) 0.0490(9) 0.0214(9) -0.0056(9) 0.0026(10)
C19 0.0316(10) 0.0383(10) 0.0470(11) -0.0020(9) 0.0054(9) 0.0015(9)
C20 0.0376(12) 0.0616(14) 0.0444(11) 0.0162(10) 0.0068(9) 0.0007(11)
C21 0.0455(13) 0.0483(12) 0.0449(11) 0.0087(10) 0.0088(10) 0.0037(11)
O22 0.0516(11) 0.0729(12) 0.0887(13) 0.0177(10) 0.0067(10) -0.0203(10)
C23 0.0340(11) 0.0439(11) 0.0542(12) 0.0121(10) 0.0089(9) -0.0001(9)
C24 0.0347(11) 0.0607(14) 0.0357(10) -0.0016(9) 0.0067(8) 0.0051(10)
C25 0.0369(11) 0.0387(11) 0.0492(11) 0.0013(9) 0.0078(9) 0.0001(9)
C26 0.0507(14) 0.0647(16) 0.0489(13) -0.0136(12) -0.0014(11) -0.0004(12)
C27 0.0464(13) 0.0643(15) 0.0420(12) -0.0087(11) -0.0014(10) 0.0009(11)
C28 0.0333(11) 0.0418(11) 0.0541(12) -0.0006(9) 0.0109(9) -0.0015(9)
C29 0.0426(12) 0.0489(13) 0.0448(11) -0.0003(10) 0.0124(9) -0.0080(10)
C30 0.0295(10) 0.0557(13) 0.0435(11) 0.0042(10) 0.0022(8) -0.0021(9)
O31 0.0820(14) 0.0766(14) 0.0880(15) -0.0382(11) 0.0040(11) 0.0154(11)
C32 0.0320(11) 0.0615(14) 0.0460(11) 0.0151(10) 0.0089(9) 0.0015(10)
O33 0.0826(14) 0.0947(15) 0.0403(9) 0.0069(9) -0.0013(9) -0.0022(11)
C34 0.0659(17) 0.0756(18) 0.0462(13) 0.0106(12) 0.0049(12) -0.0022(14)
O35 0.0570(12) 0.0999(16) 0.0878(14) -0.0207(12) -0.0042(10) -0.0262(12)
C37 0.0407(13) 0.0534(14) 0.0909(19) -0.0036(13) 0.0135(13) -0.0002(11)
C38 0.0599(15) 0.0671(16) 0.0532(13) 0.0041(12) 0.0226(12) 0.0058(13)
C39 0.0439(13) 0.0747(17) 0.0493(12) 0.0161(12) 0.0019(10) 0.0083(12)
C40 0.0489(14) 0.0599(15) 0.0709(16) 0.0211(13) 0.0128(12) -0.0060(12)
C42 0.0497(16) 0.104(2) 0.0691(17) 0.0393(17) -0.0021(13) 0.0098(16)
C43 0.0446(15) 0.078(2) 0.113(3) 0.051(2) 0.0165(17) 0.0139(15)
C44 0.0511(16) 0.0487(15) 0.136(3) 0.0134(17) 0.0326(18) 0.0079(13)
C45 0.0779(19) 0.0748(18) 0.0655(17) -0.0049(14) 0.0334(15) 0.0104(16)
C46 0.0599(16) 0.082(2) 0.0666(17) 0.0424(16) 0.0082(13) -0.0027(15)
C48 0.080(2) 0.126(3) 0.0497(15) 0.0081(17) 0.0303(14) 0.015(2)
C52 0.0748(19) 0.096(2) 0.0460(13) 0.0257(15) 0.0010(13) -0.0063(17)
C57 0.095(2) 0.103(3) 0.072(2) -0.0177(18) 0.0398(18) 0.018(2)
C63 0.0737(19) 0.093(2) 0.0588(16) 0.0228(15) 0.0289(14) 0.0112(17)

loop_
_atom_type_symbol
_atom_type_description
_atom_type_scat_dispersion_real
_atom_type_scat_dispersion_imag
_atom_type_scat_source
C C 0.0033 0.0016 'International Tables Vol C Tables 4.2.6.8 and 6.1.1.4'
H H 0.0000 0.0000 'International Tables Vol C Tables 4.2.6.8 and 6.1.1.4'
Mn Mn 0.3368 0.7283 'International Tables Vol C Tables 4.2.6.8 and 6.1.1.4'
N N 0.0061 0.0033 'International Tables Vol C Tables 4.2.6.8 and 6.1.1.4'
O O 0.0106 0.0060 'International Tables Vol C Tables 4.2.6.8 and 6.1.1.4'
S S 0.1246 0.1234 'International Tables Vol C Tables 4.2.6.8 and 6.1.1.4'

loop_
_geom_angle_atom_site_label_1
_geom_angle_atom_site_label_2
_geom_angle_atom_site_label_3
_geom_angle
S3 Mn1 S4 80.349(19)
N1 Mn1 S3 83.07(5)
N1 Mn1 S4 89.47(5)
C17 Mn1 S3 95.08(8)
C17 Mn1 S4 175.16(8)
C17 Mn1 N1 91.56(9)
C17 Mn1 C26 89.39(11)
C17 Mn1 C27 91.47(11)
C26 Mn1 S3 172.06(8)
C26 Mn1 S4 95.33(8)
C26 Mn1 N1 90.26(9)
C27 Mn1 S3 95.26(8)
C27 Mn1 S4 87.40(8)
C27 Mn1 N1 176.66(9)
C27 Mn1 C26 91.17(11)
S3 Mn2 S4 80.60(2)
N2 Mn2 S3 87.22(5)
N2 Mn2 S4 83.83(5)
C16 Mn2 S3 86.51(7)
C16 Mn2 S4 94.22(7)
C16 Mn2 N2 173.66(8)
C16 Mn2 C21 93.94(10)
C21 Mn2 S3 174.07(8)
C21 Mn2 S4 93.46(8)
C21 Mn2 N2 92.21(8)
C29 Mn2 S3 97.27(7)
C29 Mn2 S4 176.66(7)
C29 Mn2 N2 93.52(8)
C29 Mn2 C16 88.20(10)
C29 Mn2 C21 88.66(10)
Mn1 S3 Mn2 99.50(2)
C23 S3 Mn1 118.93(8)
C23 S3 Mn2 113.05(7)
Mn2 S4 Mn1 98.06(2)
C24 S4 Mn1 108.83(7)
C24 S4 Mn2 115.10(8)
C3 N1 Mn1 123.36(14)
C3 N1 C9 116.95(18)
C9 N1 Mn1 119.67(14)
C8 N2 Mn2 122.76(13)
C8 N2 C15 116.66(17)
C15 N2 Mn2 120.55(13)
N1 C3 H3 118.4
N1 C3 C19 123.23(19)
C19 C3 H3 118.4
C25 O4 C32 116.70(16)
C8 C6 H6 120.4
C14 C6 H6 120.4
C14 C6 C8 119.16(19)
C11 O7 C20 114.43(17)
N2 C8 C6 123.11(18)
N2 C8 H8 118.4
C6 C8 H8 118.4
N1 C9 H9 118.4
N1 C9 C28 123.29(19)
C28 C9 H9 118.4
C19 C10 C25 123.62(18)
C19 C10 C28 118.58(19)
C28 C10 C25 117.62(19)
O7 C11 C14 111.91(18)
O12 C11 O7 122.78(19)
O12 C11 C14 125.2(2)
C6 C14 C11 123.29(18)
C6 C14 C30 118.45(18)
C30 C14 C11 118.11(18)
N2 C15 H15 118.3
N2 C15 C30 123.42(19)
C30 C15 H15 118.3
O18 C16 Mn2 177.2(2)
O35 C17 Mn1 179.4(2)
C3 C19 H19 120.7
C10 C19 C3 118.67(19)
C10 C19 H19 120.7
C32 C20 O7 116.82(19)
C34 C20 O7 122.1(2)
C34 C20 C32 121.1(2)
O22 C21 Mn2 178.8(2)
C37 C23 S3 118.30(18)
C39 C23 S3 123.01(19)
C39 C23 C37 118.5(2)
C38 C24 S4 123.85(18)
C38 C24 C45 118.4(2)
C45 C24 S4 117.77(19)
O4 C25 C10 112.29(18)
O5 C25 O4 122.8(2)
O5 C25 C10 124.8(2)
O31 C26 Mn1 178.2(2)
O33 C27 Mn1 179.0(2)
C9 C28 C10 119.2(2)
C9 C28 H28 120.4
C10 C28 H28 120.4
O13 C29 Mn2 175.0(2)
C14 C30 H30 120.4
C15 C30 C14 119.15(19)
C15 C30 H30 120.4
C20 C32 O4 117.08(19)
C40 C32 O4 122.2(2)
C40 C32 C20 120.5(2)
C20 C34 H34 120.8
C20 C34 C52 118.3(3)
C52 C34 H34 120.8
C23 C37 H37 119.7
C23 C37 C44 120.6(3)
C44 C37 H37 119.7
C24 C38 H38 119.6
C24 C38 C63 120.7(3)
C63 C38 H38 119.6
C23 C39 H39 120.0
C23 C39 C42 120.1(3)
C42 C39 H39 120.0
C32 C40 H40 121.0
C32 C40 C46 118.0(3)
C46 C40 H40 121.0
C39 C42 H42 119.5
C43 C42 C39 121.0(3)
C43 C42 H42 119.5
C42 C43 H43 120.0
C42 C43 C44 119.9(3)
C44 C43 H43 120.0
C37 C44 H44 120.1
C43 C44 C37 119.9(3)
C43 C44 H44 120.1
C24 C45 H45 120.0
C24 C45 C57 120.1(3)
C57 C45 H45 120.0
C40 C46 H46 119.3
C52 C46 C40 121.4(2)
C52 C46 H46 119.3
C57 C48 H48 120.2
C63 C48 H48 120.2
C63 C48 C57 119.5(3)
C34 C52 H52 119.6
C46 C52 C34 120.7(3)
C46 C52 H52 119.6
C45 C57 H57 119.7
C48 C57 C45 120.6(3)
C48 C57 H57 119.7
C38 C63 H63 119.7
C48 C63 C38 120.7(3)
C48 C63 H63 119.7

loop_
_geom_bond_atom_site_label_1
_geom_bond_atom_site_label_2
_geom_bond_distance
Mn1 S3 2.3823(6)
Mn1 S4 2.4264(6)
Mn1 N1 2.1115(17)
Mn1 C17 1.798(3)
Mn1 C26 1.806(3)
Mn1 C27 1.805(2)
Mn2 S3 2.3943(6)
Mn2 S4 2.4022(6)
Mn2 N2 2.1048(16)
Mn2 C16 1.797(2)
Mn2 C21 1.803(2)
Mn2 C29 1.797(2)
S3 C23 1.777(2)
S4 C24 1.787(2)
N1 C3 1.341(3)
N1 C9 1.348(3)
N2 C8 1.341(2)
N2 C15 1.345(3)
C3 H3 0.9300
C3 C19 1.381(3)
O4 C25 1.355(3)
O4 C32 1.401(3)
O5 C25 1.195(3)
C6 H6 0.9300
C6 C8 1.376(3)
C6 C14 1.374(3)
O7 C11 1.360(3)
O7 C20 1.395(3)
C8 H8 0.9300
C9 H9 0.9300
C9 C28 1.363(3)
C10 C19 1.379(3)
C10 C25 1.484(3)
C10 C28 1.384(3)
C11 O12 1.184(3)
C11 C14 1.484(3)
O13 C29 1.141(3)
C14 C30 1.376(3)
C15 H15 0.9300
C15 C30 1.367(3)
C16 O18 1.136(3)
C17 O35 1.142(3)
C19 H19 0.9300
C20 C32 1.371(3)
C20 C34 1.368(3)
C21 O22 1.138(3)
C23 C37 1.381(3)
C23 C39 1.374(3)
C24 C38 1.375(3)
C24 C45 1.380(3)
C26 O31 1.138(3)
C27 O33 1.142(3)
C28 H28 0.9300
C30 H30 0.9300
C32 C40 1.370(3)
C34 H34 0.9300
C34 C52 1.374(4)
C37 H37 0.9300
C37 C44 1.392(4)
C38 H38 0.9300
C38 C63 1.379(3)
C39 H39 0.9300
C39 C42 1.391(4)
C40 H40 0.9300
C40 C46 1.379(4)
C42 H42 0.9300
C42 C43 1.350(5)
C43 H43 0.9300
C43 C44 1.364(5)
C44 H44 0.9300
C45 H45 0.9300
C45 C57 1.386(4)
C46 H46 0.9300
C46 C52 1.352(4)
C48 H48 0.9300
C48 C57 1.363(5)
C48 C63 1.353(5)
C52 H52 0.9300
C57 H57 0.9300
C63 H63 0.9300

loop_
_geom_torsion_atom_site_label_1
_geom_torsion_atom_site_label_2
_geom_torsion_atom_site_label_3
_geom_torsion_atom_site_label_4
_geom_torsion
Mn1 S3 C23 C37 177.12(16)
Mn1 S3 C23 C39 1.5(2)
Mn1 S4 C24 C38 113.99(19)
Mn1 S4 C24 C45 -65.3(2)
Mn1 N1 C3 C19 179.12(15)
Mn1 N1 C9 C28 178.76(16)
Mn2 S3 C23 C37 -66.76(19)
Mn2 S3 C23 C39 117.64(18)
Mn2 S4 C24 C38 5.1(2)
Mn2 S4 C24 C45 -174.20(18)
Mn2 N2 C8 C6 175.69(15)
Mn2 N2 C15 C30 -177.14(18)
S3 Mn1 S4 Mn2 -9.239(19)
S3 Mn1 S4 C24 -129.31(8)
S3 Mn1 N1 C3 -119.93(15)
S3 Mn1 N1 C9 61.66(14)
S3 Mn1 C17 O35 122(24)
S3 Mn1 C26 O31 108(7)
S3 Mn1 C27 O33 119(13)
S3 Mn2 S4 Mn1 9.185(19)
S3 Mn2 S4 C24 124.42(8)
S3 Mn2 N2 C8 -37.48(15)
S3 Mn2 N2 C15 140.57(16)
S3 Mn2 C16 O18 44(4)
S3 Mn2 C21 O22 146(10)
S3 Mn2 C29 O13 -132(2)
S3 C23 C37 C44 -174.7(2)
S3 C23 C39 C42 173.0(2)
S4 Mn1 S3 Mn2 9.306(19)
S4 Mn1 S3 C23 132.41(8)
S4 Mn1 N1 C3 -39.59(15)
S4 Mn1 N1 C9 142.00(15)
S4 Mn1 C17 O35 103(23)
S4 Mn1 C26 O31 164(8)
S4 Mn1 C27 O33 39(13)
S4 Mn2 S3 Mn1 -9.394(19)
S4 Mn2 S3 C23 -136.58(9)
S4 Mn2 N2 C8 -118.32(15)
S4 Mn2 N2 C15 59.73(16)
S4 Mn2 C16 O18 125(4)
S4 Mn2 C21 O22 146(10)
S4 Mn2 C29 O13 177.7(15)
S4 C24 C38 C63 -178.0(2)
S4 C24 C45 C57 177.1(2)
N1 Mn1 S3 Mn2 99.95(5)
N1 Mn1 S3 C23 -136.94(9)
N1 Mn1 S4 Mn2 -92.30(5)
N1 Mn1 S4 C24 147.64(9)
N1 Mn1 C17 O35 -155(100)
N1 Mn1 C26 O31 75(8)
N1 Mn1 C27 O33 59(14)
N1 C3 C19 C10 1.8(3)
N1 C9 C28 C10 2.5(3)
N2 Mn2 S3 Mn1 -93.59(5)
N2 Mn2 S3 C23 139.22(10)
N2 Mn2 S4 Mn1 97.37(5)
N2 Mn2 S4 C24 -147.39(9)
N2 Mn2 C16 O18 53(5)
N2 Mn2 C21 O22 -130(10)
N2 Mn2 C29 O13 140(2)
N2 C15 C30 C14 1.1(4)
C3 N1 C9 C28 0.2(3)
O4 C32 C40 C46 173.5(2)
C6 C14 C30 C15 -1.9(3)
O7 C11 C14 C6 3.3(3)
O7 C11 C14 C30 -172.14(19)
O7 C20 C32 O4 6.1(3)
O7 C20 C32 C40 -179.1(2)
O7 C20 C34 C52 179.5(2)
C8 N2 C15 C30 1.0(3)
C8 C6 C14 C11 -174.82(19)
C8 C6 C14 C30 0.6(3)
C9 N1 C3 C19 -2.4(3)
C11 O7 C20 C32 -83.5(2)
C11 O7 C20 C34 96.9(3)
C11 C14 C30 C15 173.7(2)
O12 C11 C14 C6 179.8(2)
O12 C11 C14 C30 4.3(3)
C14 C6 C8 N2 1.7(3)
C15 N2 C8 C6 -2.4(3)
C16 Mn2 S3 Mn1 85.47(7)
C16 Mn2 S3 C23 -41.71(11)
C16 Mn2 S4 Mn1 -76.56(7)
C16 Mn2 S4 C24 38.67(10)
C16 Mn2 N2 C8 -45.9(8)
C16 Mn2 N2 C15 132.1(8)
C16 Mn2 C21 O22 52(10)
C16 Mn2 C29 O13 -46(2)
C17 Mn1 S3 Mn2 -169.09(8)
C17 Mn1 S3 C23 -45.98(11)
C17 Mn1 S4 Mn2 10.0(9)
C17 Mn1 S4 C24 -110.0(9)
C17 Mn1 N1 C3 145.14(17)
C17 Mn1 N1 C9 -33.27(17)
C17 Mn1 C26 O31 -17(8)
C17 Mn1 C27 O33 -146(13)
C19 C10 C25 O4 4.8(3)
C19 C10 C25 O5 -178.2(2)
C19 C10 C28 C9 -3.0(3)
C20 O7 C11 O12 -14.6(3)
C20 O7 C11 C14 161.98(18)
C20 C32 C40 C46 -0.9(4)
C20 C34 C52 C46 0.1(4)
C21 Mn2 S3 Mn1 -9.1(7)
C21 Mn2 S3 C23 -136.2(7)
C21 Mn2 S4 Mn1 -170.78(7)
C21 Mn2 S4 C24 -55.54(10)
C21 Mn2 N2 C8 148.43(17)
C21 Mn2 N2 C15 -33.52(17)
C21 Mn2 C16 O18 -141(4)
C21 Mn2 C29 O13 48(2)
C23 C37 C44 C43 1.1(4)
C23 C39 C42 C43 1.9(4)
C24 C38 C63 C48 0.7(4)
C24 C45 C57 C48 1.2(5)
C25 O4 C32 C20 -80.3(2)
C25 O4 C32 C40 105.1(2)
C25 C10 C19 C3 -174.11(18)
C25 C10 C28 C9 172.38(19)
C26 Mn1 S3 Mn2 66.9(6)
C26 Mn1 S3 C23 -170.0(6)
C26 Mn1 S4 Mn2 177.49(8)
C26 Mn1 S4 C24 57.42(11)
C26 Mn1 N1 C3 55.75(17)
C26 Mn1 N1 C9 -122.67(17)
C26 Mn1 C17 O35 -65(24)
C26 Mn1 C27 O33 -57(13)
C27 Mn1 S3 Mn2 -77.14(8)
C27 Mn1 S3 C23 45.97(11)
C27 Mn1 S4 Mn2 86.55(8)
C27 Mn1 S4 C24 -33.51(11)
C27 Mn1 N1 C3 -59.7(16)
C27 Mn1 N1 C9 121.9(16)
C27 Mn1 C17 O35 26(24)
C27 Mn1 C26 O31 -108(8)
C28 C10 C19 C3 1.0(3)
C28 C10 C25 O4 -170.39(18)
C28 C10 C25 O5 6.7(3)
C29 Mn2 S3 Mn1 173.21(7)
C29 Mn2 S3 C23 46.02(11)
C29 Mn2 S4 Mn1 59.8(13)
C29 Mn2 S4 C24 175.1(13)
C29 Mn2 N2 C8 59.64(16)
C29 Mn2 N2 C15 -122.31(17)
C29 Mn2 C16 O18 -53(4)
C29 Mn2 C21 O22 -37(10)
C32 O4 C25 O5 -21.8(3)
C32 O4 C25 C10 155.26(18)
C32 C20 C34 C52 0.0(4)
C32 C40 C46 C52 1.1(4)
C34 C20 C32 O4 -174.3(2)
C34 C20 C32 C40 0.5(4)
C37 C23 C39 C42 -2.6(4)
C38 C24 C45 C57 -2.2(4)
C39 C23 C37 C44 1.1(4)
C39 C42 C43 C44 0.3(4)
C40 C46 C52 C34 -0.7(5)
C42 C43 C44 C37 -1.8(4)
C45 C24 C38 C63 1.3(4)
C57 C48 C63 C38 -1.8(5)
C63 C48 C57 C45 0.9(5)
